data_2013273
loop_
_publ_author_name
'Sakwa, Samuel'
'Wheeler, Kraig A.'

_publ_section_title
;
 Two bis(ammonium) 1,5-naphthalenedisulfonate salts
;
_journal_issue 6
_journal_name_full 'Acta Crystallographica Section C'
_journal_page_first o332
_journal_page_last o334
_journal_paper_doi 10.1107/S0108270103008333
_journal_volume 59
_journal_year 2003
_chemical_formula_iupac '2N H4 1+, C10 H6 O6 S2 2-'
_chemical_formula_moiety '2N H4 1+, C10 H6 O6 S2 2-'
_chemical_formula_sum 'C10 H14 N2 O6 S2'
_chemical_formula_weight 322.36
_chemical_name_common 'Ammonium 1,5-naphthalenedisulfonate'
_chemical_name_systematic
;
bis(ammonium) naphthalene-1,5-disulfonate
;
_space_group_IT_number 14
_symmetry_cell_setting monoclinic
_symmetry_space_group_name_Hall '-P 2ybc'
_symmetry_space_group_name_H-M 'P 1 21/c 1'
_atom_sites_solution_hydrogens geom
_atom_sites_solution_primary direct
_atom_sites_solution_secondary difmap
_audit_creation_method SHELXL-97
_cell_angle_alpha 90.00
_cell_angle_beta 103.431(6)
_cell_angle_gamma 90.00
_cell_formula_units_Z 2
_cell_length_a 11.3771(7)
_cell_length_b 7.3386(4)
_cell_length_c 7.9974(7)
_cell_measurement_reflns_used 29
_cell_measurement_temperature 298(2)
_cell_measurement_theta_max 24.907
_cell_measurement_theta_min 19.339
_cell_volume 649.46(8)
_computing_cell_refinement XSCANS
_computing_data_collection 'XSCANS (Bruker, 1999)'
_computing_data_reduction XSCANS
_computing_molecular_graphics 'X-SEED (Barbour, 2001)'
_computing_publication_material X-SEED
_computing_structure_refinement 'SHELXL97 (Sheldrick, 1997)'
_computing_structure_solution 'SHELXS97 (Sheldrick, 1997)'
_diffrn_ambient_temperature 298(2)
_diffrn_measured_fraction_theta_full 0.999
_diffrn_measured_fraction_theta_max 0.999
_diffrn_measurement_device_type 'Siemens P4'
_diffrn_measurement_method \q/2\q\
_diffrn_radiation_monochromator graphite
_diffrn_radiation_source 'fine-focus sealed tube'
_diffrn_radiation_type MoK\a
_diffrn_radiation_wavelength 0.71073
_diffrn_reflns_av_R_equivalents 0.0133
_diffrn_reflns_av_sigmaI/netI 0.0210
_diffrn_reflns_limit_h_max 14
_diffrn_reflns_limit_h_min -14
_diffrn_reflns_limit_k_max 1
_diffrn_reflns_limit_k_min -9
_diffrn_reflns_limit_l_max 10
_diffrn_reflns_limit_l_min -1
_diffrn_reflns_number 2078
_diffrn_reflns_theta_full 27.50
_diffrn_reflns_theta_max 27.50
_diffrn_reflns_theta_min 3.33
_diffrn_standards_decay_% <3
_diffrn_standards_interval_count 97
_diffrn_standards_number 3
_exptl_absorpt_coefficient_mu 0.438
_exptl_absorpt_correction_T_max 0.96341
_exptl_absorpt_correction_T_min 0.84374
_exptl_absorpt_correction_type analytical
_exptl_absorpt_process_details '(SHELXTL; Bruker, 1998)'
_exptl_crystal_colour Colorless
_exptl_crystal_density_diffrn 1.648
_exptl_crystal_density_method 'not measured'
_exptl_crystal_description 'Transparent plate'
_exptl_crystal_F_000 336
_exptl_crystal_size_max 0.56
_exptl_crystal_size_mid 0.44
_exptl_crystal_size_min 0.08
_refine_diff_density_max 0.299
_refine_diff_density_min -0.374
_refine_ls_extinction_method none
_refine_ls_goodness_of_fit_ref 1.092
_refine_ls_hydrogen_treatment mixed
_refine_ls_matrix_type full
_refine_ls_number_parameters 107
_refine_ls_number_reflns 1495
_refine_ls_number_restraints 0
_refine_ls_restrained_S_all 1.092
_refine_ls_R_factor_all 0.0366
_refine_ls_R_factor_gt 0.0316
_refine_ls_shift/su_max <0.001
_refine_ls_shift/su_mean 0.000
_refine_ls_structure_factor_coef Fsqd
_refine_ls_weighting_details 'calc w = 1/[\s^2^(Fo^2^)+(0.0512P)^2^+0.2958P] where P = (Fo^2^+2Fc^2^)/3'
_refine_ls_weighting_scheme calc
_refine_ls_wR_factor_gt 0.0820
_refine_ls_wR_factor_ref 0.0859
_reflns_number_gt 1334
_reflns_number_total 1495
_reflns_threshold_expression I>2\s(I)
_cod_data_source_file fr1418.cif
_cod_data_source_block I
_cod_original_sg_symbol_H-M 'P 21/c'
_cod_database_code 2013273

loop_
_symmetry_equiv_pos_as_xyz
'x, y, z'
'-x, y+1/2, -z+1/2'
'-x, -y, -z'
'x, -y-1/2, z-1/2'

loop_
_atom_site_label
_atom_site_fract_x
_atom_site_fract_y
_atom_site_fract_z
_atom_site_U_iso_or_equiv
_atom_site_adp_type
_atom_site_calc_flag
_atom_site_refinement_flags
_atom_site_occupancy
_atom_site_disorder_assembly
_atom_site_disorder_group
_atom_site_type_symbol
S 0.19300(3) 0.54277(5) 0.45424(5) 0.02419(14) Uani d . 1 . . S
O1 0.12795(11) 0.70256(18) 0.48991(19) 0.0386(3) Uani d . 1 . . O
O2 0.18437(11) 0.39108(17) 0.56914(16) 0.0316(3) Uani d . 1 . . O
O3 0.15911(11) 0.4867(2) 0.27507(16) 0.0347(3) Uani d . 1 . . O
C1 0.34900(13) 0.6017(2) 0.5021(2) 0.0231(3) Uani d . 1 . . C
C2 0.38150(15) 0.7680(2) 0.5753(2) 0.0270(3) Uani d . 1 . . C
C3 0.50450(15) 0.8166(2) 0.6251(2) 0.0281(3) Uani d . 1 . . C
C4 0.59205(14) 0.6991(2) 0.6030(2) 0.0260(3) Uani d . 1 . . C
C5 0.56227(13) 0.5257(2) 0.52650(19) 0.0216(3) Uani d . 1 . . C
N 0.08994(15) 0.0731(2) 0.3672(2) 0.0319(3) Uani d . 1 . . N
H2 0.3212 0.8507 0.5926 0.032 Uiso calc R 1 . . H
H3 0.5265 0.9329 0.6747 0.034 Uiso calc R 1 . . H
H4 0.6745 0.7336 0.6394 0.031 Uiso calc R 1 . . H
H1N 0.114(2) 0.160(4) 0.442(3) 0.049(7) Uiso d . 1 . . H
H2N 0.124(2) 0.083(3) 0.279(3) 0.044(6) Uiso d . 1 . . H
H3N 0.109(3) -0.038(4) 0.406(4) 0.055(8) Uiso d . 1 . . H
H4N 0.007(3) 0.072(4) 0.331(3) 0.058(8) Uiso d . 1 . . H

loop_
_atom_site_aniso_label
_atom_site_aniso_U_11
_atom_site_aniso_U_22
_atom_site_aniso_U_33
_atom_site_aniso_U_12
_atom_site_aniso_U_13
_atom_site_aniso_U_23
S 0.0182(2) 0.0262(2) 0.0277(2) -0.00048(14) 0.00430(15) 0.00070(15)
O1 0.0252(6) 0.0317(7) 0.0596(9) 0.0039(5) 0.0113(6) -0.0044(6)
O2 0.0308(6) 0.0323(7) 0.0334(6) -0.0036(5) 0.0112(5) 0.0041(5)
O3 0.0253(6) 0.0481(8) 0.0275(6) -0.0013(5) -0.0004(5) -0.0003(6)
C1 0.0191(7) 0.0267(8) 0.0230(7) -0.0018(6) 0.0039(6) 0.0008(6)
C2 0.0245(7) 0.0266(8) 0.0294(8) 0.0015(6) 0.0054(6) -0.0023(7)
C3 0.0299(8) 0.0248(8) 0.0287(8) -0.0050(7) 0.0052(6) -0.0071(6)
C4 0.0214(7) 0.0279(8) 0.0277(7) -0.0055(6) 0.0035(6) -0.0044(6)
C5 0.0203(7) 0.0239(7) 0.0203(7) -0.0023(6) 0.0040(6) 0.0000(6)
N 0.0287(8) 0.0343(9) 0.0325(8) -0.0057(7) 0.0065(6) 0.0002(7)

loop_
_atom_type_symbol
_atom_type_description
_atom_type_scat_dispersion_real
_atom_type_scat_dispersion_imag
_atom_type_scat_source
C C 0.0033 0.0016 'International Tables Vol C Tables 4.2.6.8 and 6.1.1.4'
H H 0.0000 0.0000 'International Tables Vol C Tables 4.2.6.8 and 6.1.1.4'
N N 0.0061 0.0033 'International Tables Vol C Tables 4.2.6.8 and 6.1.1.4'
O O 0.0106 0.0060 'International Tables Vol C Tables 4.2.6.8 and 6.1.1.4'
S S 0.1246 0.1234 'International Tables Vol C Tables 4.2.6.8 and 6.1.1.4'

loop_
_geom_angle_atom_site_label_1
_geom_angle_atom_site_label_2
_geom_angle_atom_site_label_3
_geom_angle_site_symmetry_1
_geom_angle_site_symmetry_3
_geom_angle
O1 S O3 . . 113.07(8)
O1 S O2 . . 112.36(8)
O3 S O2 . . 111.30(8)
O1 S C1 . . 106.88(8)
O3 S C1 . . 107.66(7)
O2 S C1 . . 105.02(7)
C2 C1 C5 . 3_666 121.35(14)
C2 C1 S . . 117.77(12)
C5 C1 S 3_666 . 120.79(12)
C1 C2 C3 . . 119.95(15)
C1 C2 H2 . . 120.0
C3 C2 H2 . . 120.0
C4 C3 C2 . . 120.80(15)
C4 C3 H3 . . 119.6
C2 C3 H3 . . 119.6
C3 C4 C5 . . 121.08(14)
C3 C4 H4 . . 119.5
C5 C4 H4 . . 119.5
C4 C5 C1 . 3_666 123.19(14)
C4 C5 C5 . 3_666 118.99(18)
C1 C5 C5 3_666 3_666 117.82(18)
H1N N H2N . . 111(2)
H1N N H3N . . 115(2)
H2N N H3N . . 104(2)
H1N N H4N . . 111(2)
H2N N H4N . . 110(2)
H3N N H4N . . 105(2)

loop_
_geom_bond_atom_site_label_1
_geom_bond_atom_site_label_2
_geom_bond_site_symmetry_2
_geom_bond_distance
_geom_bond_publ_flag
S O1 . 1.4499(13) ?
S O3 . 1.4540(13) ?
S O2 . 1.4612(13) ?
S C1 . 1.7798(15) ?
C1 C2 . 1.367(2) ?
C1 C5 3_666 1.432(2) ?
C2 C3 . 1.409(2) ?
C2 H2 . 0.9500 ?
C3 C4 . 1.360(2) ?
C3 H3 . 0.9500 ?
C4 C5 . 1.418(2) ?
C4 H4 . 0.9500 ?
C5 C1 3_666 1.432(2) ?
C5 C5 3_666 1.432(3) ?
N H1N . 0.88(3) ?
N H2N . 0.88(3) ?
N H3N . 0.88(3) ?
N H4N . 0.92(3) ?

loop_
_geom_hbond_atom_site_label_D
_geom_hbond_atom_site_label_H
_geom_hbond_atom_site_label_A
_geom_hbond_site_symmetry_A
_geom_hbond_distance_DH
_geom_hbond_distance_HA
_geom_hbond_distance_DA
_geom_hbond_angle_DHA
_geom_hbond_publ_flag
N H1N O2 . 0.88(3) 2.04(3) 2.898(2) 166(2) yes
N H2N O2 4_565 0.88(3) 1.98(3) 2.846(2) 175(2) yes
N H3N O1 1_545 0.88(3) 2.01(3) 2.889(2) 172(3) yes
N H4N O3 2_545 0.92(3) 1.98(3) 2.868(2) 160(2) yes

loop_
_geom_torsion_atom_site_label_1
_geom_torsion_atom_site_label_2
_geom_torsion_atom_site_label_3
_geom_torsion_atom_site_label_4
_geom_torsion_site_symmetry_1
_geom_torsion_site_symmetry_4
_geom_torsion
O1 S C1 C2 . . 6.03(15)
O3 S C1 C2 . . 127.80(13)
O2 S C1 C2 . . -113.51(14)
O1 S C1 C5 . 3_666 -177.45(13)
O3 S C1 C5 . 3_666 -55.68(15)
O2 S C1 C5 . 3_666 63.01(14)
C5 C1 C2 C3 3_666 . -0.3(2)
S C1 C2 C3 . . 176.20(13)
C1 C2 C3 C4 . . -0.7(3)
C2 C3 C4 C5 . . 1.2(3)
C3 C4 C5 C5 . 3_666 -0.6(3)
C3 C4 C5 C1 . 3_666 178.96(15)
